data_4021522
loop_
_publ_author_name
'Devarajulu Sureshkumar'
'Susama Maity'
'Srinivasan Chandrasekaran'

_publ_section_title
;
 Regio- and Stereoselective Synthesis of Aziridino Epoxides from
 Cyclic Dienes
;
_journal_name_full 'Journal of Organic Chemistry'
_journal_page_first 1653
_journal_page_last 1657
_journal_paper_doi 10.1021/jo052357x
_journal_volume 71
_journal_year 2006
_chemical_compound_source 'see text'
_chemical_formula_moiety 'C12 H12 N O3 S'
_chemical_formula_sum 'C12 H12 N O3 S'
_chemical_formula_weight 250.30
_chemical_name_common trans-aziridino-epoxide
_chemical_name_systematic ?
_space_group_IT_number 2
_space_group_name_Hall '-P 1'
_space_group_name_H-M_alt 'P -1'
_symmetry_cell_setting triclinic
_symmetry_Int_Tables_number 2
_symmetry_space_group_name_Hall '-P 1'
_symmetry_space_group_name_H-M 'P -1'
_atom_sites_solution_hydrogens geom
_atom_sites_solution_primary direct
_atom_sites_solution_secondary difmap
_cell_angle_alpha 100.788(5)
_cell_angle_beta 97.355(6)
_cell_angle_gamma 92.065(6)
_cell_formula_units_Z 2
_cell_length_a 6.136(2)
_cell_length_b 9.040(3)
_cell_length_c 11.057(4)
_cell_measurement_reflns_used 600
_cell_measurement_temperature 296(2)
_cell_measurement_theta_max 25.00
_cell_measurement_theta_min 1.89
_cell_volume 596.4(4)
_computing_cell_refinement SMART
_computing_data_collection 'SMART (Bruker, 1998)'
_computing_data_reduction 'SAINT (Bruker, 1998)'
_computing_molecular_graphics 'Ortep-3 for Windows (Farrugia, 1997) and CAMERON (Watkin et al., 1993)'
_computing_publication_material 'PLATON (Spek, 2003)'
_computing_structure_refinement 'SHELXL-97 (Sheldrick, 1997)'
_computing_structure_solution 'SIR92 (Altomare et al., 1993)'
_diffrn_ambient_temperature 296(2)
_diffrn_measured_fraction_theta_full 0.997
_diffrn_measured_fraction_theta_max 0.997
_diffrn_measurement_device_type 'Bruker SMART CCD area detector'
_diffrn_measurement_method '\f and \w scans'
_diffrn_radiation_monochromator graphite
_diffrn_radiation_source 'fine-focus sealed tube'
_diffrn_radiation_type MoK\a
_diffrn_radiation_wavelength 0.71073
_diffrn_reflns_av_R_equivalents 0.0163
_diffrn_reflns_av_sigmaI/netI 0.0167
_diffrn_reflns_limit_h_max 7
_diffrn_reflns_limit_h_min -7
_diffrn_reflns_limit_k_max 10
_diffrn_reflns_limit_k_min -10
_diffrn_reflns_limit_l_max 13
_diffrn_reflns_limit_l_min -13
_diffrn_reflns_number 5750
_diffrn_reflns_reduction_process
;
;
_diffrn_reflns_theta_full 25.00
_diffrn_reflns_theta_max 25.00
_diffrn_reflns_theta_min 1.89
_exptl_absorpt_coefficient_mu 0.266
_exptl_absorpt_correction_T_max 0.9842
_exptl_absorpt_correction_T_min 0.9243
_exptl_absorpt_correction_type multi-scan
_exptl_absorpt_process_details '(SADABS; Sheldrick, 1997)'
_exptl_crystal_colour colorless
_exptl_crystal_density_diffrn 1.394
_exptl_crystal_density_method 'Not Measured'
_exptl_crystal_description block
_exptl_crystal_F_000 262
_exptl_crystal_size_max 0.30
_exptl_crystal_size_mid 0.25
_exptl_crystal_size_min 0.06
_refine_diff_density_max 0.271
_refine_diff_density_min -0.294
_refine_diff_density_rms 0.051
_refine_ls_extinction_method none
_refine_ls_goodness_of_fit_ref 1.121
_refine_ls_hydrogen_treatment mixed
_refine_ls_matrix_type full
_refine_ls_number_parameters 200
_refine_ls_number_reflns 2101
_refine_ls_number_restraints 0
_refine_ls_restrained_S_all 1.121
_refine_ls_R_factor_all 0.0436
_refine_ls_R_factor_gt 0.0406
_refine_ls_shift/su_max 0.000
_refine_ls_shift/su_mean 0.000
_refine_ls_structure_factor_coef Fsqd
_refine_ls_weighting_details 'calc w=1/[\s^2^(Fo^2^)+(0.0601P)^2^+0.1894P] where P=(Fo^2^+2Fc^2^)/3'
_refine_ls_weighting_scheme calc
_refine_ls_wR_factor_gt 0.1108
_refine_ls_wR_factor_ref 0.1128
_reflns_number_gt 1935
_reflns_number_total 2101
_reflns_threshold_expression I>2sigma(I)
_cod_data_source_file jo052357xsi20051225_012407_10.cif
_cod_depositor_comments
;
The following automatic conversions were performed:
'_symmetry_cell_setting' value 'Triclinic' changed to 'triclinic'
according to '/home/saulius/struct/CIF-dictionaries/cif_core.dic'
dictionary named 'cif_core.dic' version 2.4.1 from 2010-06-29.

Automatic conversion script
Id: cif_fix_enum 1527 2010-12-29 10:47:43Z saulius 
;
_cod_database_code 4021522

loop_
_symmetry_equiv_pos_site_id
_symmetry_equiv_pos_as_xyz
1 x,y,z
2 -x,-y,-z

loop_
_atom_site_label
_atom_site_type_symbol
_atom_site_fract_x
_atom_site_fract_y
_atom_site_fract_z
_atom_site_U_iso_or_equiv
_atom_site_adp_type
_atom_site_occupancy
_atom_site_symmetry_multiplicity
_atom_site_calc_flag
_atom_site_refinement_flags
O6 O 0.2169(6) 0.5723(4) -0.2846(3) 0.1000(12) Uani 0.65 1 d P
O5 O 0.4999(11) 0.6144(6) -0.2286(5) 0.0842(18) Uani 0.35 1 d P
C14 C 0.3449(5) 0.5245(3) -0.1789(2) 0.0639(6) Uani 1 1 d .
S1 S 0.17390(8) 0.86117(5) 0.14497(4) 0.0449(2) Uani 1 1 d .
O1 O 0.2277(3) 1.00736(16) 0.12009(14) 0.0585(4) Uani 1 1 d .
O2 O -0.0491(2) 0.8232(2) 0.15734(15) 0.0654(5) Uani 1 1 d .
C7 C 0.3479(3) 0.8347(2) 0.27745(17) 0.0433(4) Uani 1 1 d .
N1 N 0.2451(2) 0.72358(17) 0.03738(14) 0.0398(4) Uani 1 1 d .
C12 C 0.5564(3) 0.9050(3) 0.3036(2) 0.0511(5) Uani 1 1 d .
C9 C 0.4211(5) 0.7157(3) 0.4521(2) 0.0614(6) Uani 1 1 d .
C10 C 0.6335(4) 0.7819(3) 0.47810(19) 0.0567(6) Uani 1 1 d .
C8 C 0.2777(4) 0.7410(3) 0.3525(2) 0.0544(5) Uani 1 1 d .
C11 C 0.6969(4) 0.8766(3) 0.4032(2) 0.0583(6) Uani 1 1 d .
C3 C 0.1572(4) 0.7333(3) -0.0927(2) 0.0557(6) Uani 1 1 d .
C2 C 0.3924(4) 0.7659(3) -0.0493(2) 0.0543(5) Uani 1 1 d .
C1 C 0.5164(4) 0.6356(3) -0.1047(3) 0.0630(6) Uani 1 1 d .
C4 C 0.1236(5) 0.5796(3) -0.1722(2) 0.0677(7) Uani 1 1 d .
C13 C 0.7923(5) 0.7483(4) 0.5841(2) 0.0847(9) Uani 1 1 d .
H13A H 0.8598 0.6559 0.5572 0.102 Uiso 1 1 calc R
H13B H 0.7143 0.7386 0.6524 0.102 Uiso 1 1 calc R
H13C H 0.9040 0.8292 0.6102 0.102 Uiso 1 1 calc R
H3 H 0.060(5) 0.803(3) -0.106(2) 0.075(8) Uiso 1 1 d .
H8 H 0.141(4) 0.701(3) 0.335(2) 0.067(7) Uiso 1 1 d .
H2 H 0.457(4) 0.860(3) -0.032(2) 0.074(8) Uiso 1 1 d .
H12 H 0.601(4) 0.975(3) 0.255(2) 0.066(7) Uiso 1 1 d .
H11 H 0.831(5) 0.921(3) 0.419(3) 0.076(8) Uiso 1 1 d .
H14 H 0.373(5) 0.425(3) -0.191(3) 0.081(9) Uiso 1 1 d .
H9 H 0.375(4) 0.651(3) 0.502(3) 0.077(8) Uiso 1 1 d .
H1A H 0.614(5) 0.610(3) -0.057(3) 0.082(10) Uiso 1 1 d .
H4 H 0.016(6) 0.526(4) -0.168(3) 0.100(12) Uiso 1 1 d .

loop_
_atom_site_aniso_label
_atom_site_aniso_U_11
_atom_site_aniso_U_22
_atom_site_aniso_U_33
_atom_site_aniso_U_23
_atom_site_aniso_U_13
_atom_site_aniso_U_12
O6 0.130(3) 0.123(3) 0.0430(15) 0.0022(16) 0.0017(16) 0.058(2)
O5 0.135(5) 0.070(3) 0.065(3) 0.017(2) 0.070(3) 0.020(3)
C14 0.0886(18) 0.0557(14) 0.0473(12) 0.0023(10) 0.0141(12) 0.0241(12)
S1 0.0450(3) 0.0456(3) 0.0441(3) 0.0043(2) 0.0099(2) 0.0130(2)
O1 0.0764(11) 0.0406(8) 0.0581(9) 0.0085(7) 0.0050(7) 0.0178(7)
O2 0.0450(8) 0.0904(12) 0.0603(10) 0.0063(8) 0.0143(7) 0.0142(8)
C7 0.0482(11) 0.0417(10) 0.0402(10) 0.0029(8) 0.0115(8) 0.0106(8)
N1 0.0413(8) 0.0392(8) 0.0394(8) 0.0067(6) 0.0082(6) 0.0058(6)
C12 0.0510(12) 0.0556(12) 0.0488(11) 0.0116(10) 0.0121(9) 0.0055(9)
C9 0.0842(17) 0.0567(13) 0.0463(12) 0.0132(10) 0.0145(11) 0.0071(12)
C10 0.0710(15) 0.0595(13) 0.0382(11) 0.0025(9) 0.0080(10) 0.0198(11)
C8 0.0611(14) 0.0519(12) 0.0495(12) 0.0064(9) 0.0115(10) -0.0026(10)
C11 0.0507(13) 0.0699(15) 0.0513(12) 0.0045(11) 0.0059(10) 0.0059(11)
C3 0.0691(14) 0.0562(13) 0.0428(11) 0.0109(9) 0.0035(10) 0.0274(11)
C2 0.0675(14) 0.0439(11) 0.0567(13) 0.0103(10) 0.0277(11) 0.0013(10)
C1 0.0589(14) 0.0713(16) 0.0623(15) 0.0095(12) 0.0223(12) 0.0179(12)
C4 0.0691(17) 0.0715(17) 0.0526(14) -0.0067(12) -0.0049(12) 0.0163(14)
C13 0.096(2) 0.102(2) 0.0537(15) 0.0146(14) -0.0041(14) 0.0256(17)

loop_
_atom_type_symbol
_atom_type_description
_atom_type_scat_dispersion_real
_atom_type_scat_dispersion_imag
_atom_type_scat_source
S S 0.1246 0.1234 'International Tables Vol C Tables 4.2.6.8 and 6.1.1.4'
O O 0.0106 0.0060 'International Tables Vol C Tables 4.2.6.8 and 6.1.1.4'
N N 0.0061 0.0033 'International Tables Vol C Tables 4.2.6.8 and 6.1.1.4'
H H 0.0000 0.0000 'International Tables Vol C Tables 4.2.6.8 and 6.1.1.4'
C C 0.0033 0.0016 'International Tables Vol C Tables 4.2.6.8 and 6.1.1.4'

loop_
_geom_angle_atom_site_label_1
_geom_angle_atom_site_label_2
_geom_angle_atom_site_label_3
_geom_angle
C4 O6 C14 61.06(19)
C1 O5 C14 63.7(2)
O5 C14 O6 74.6(3)
O5 C14 C4 116.9(3)
O6 C14 C4 58.10(19)
O5 C14 C1 54.3(3)
O6 C14 C1 115.9(3)
C4 C14 C1 111.5(2)
O5 C14 H14 112.8(18)
O6 C14 H14 115.4(18)
C4 C14 H14 123.6(18)
C1 C14 H14 118.4(18)
O2 S1 O1 118.53(10)
O2 S1 N1 105.87(9)
O1 S1 N1 111.68(9)
O2 S1 C7 109.51(10)
O1 S1 C7 108.83(9)
N1 S1 C7 100.99(8)
C12 C7 C8 120.6(2)
C12 C7 S1 119.19(16)
C8 C7 S1 120.16(17)
C2 N1 C3 58.82(15)
C2 N1 S1 117.56(13)
C3 N1 S1 114.37(12)
C11 C12 C7 119.0(2)
C11 C12 H12 120.6(15)
C7 C12 H12 120.4(15)
C8 C9 C10 121.2(2)
C8 C9 H9 119.3(18)
C10 C9 H9 119.5(17)
C11 C10 C9 118.3(2)
C11 C10 C13 120.9(2)
C9 C10 C13 120.8(2)
C9 C8 C7 119.1(2)
C9 C8 H8 122.6(17)
C7 C8 H8 118.2(17)
C10 C11 C12 121.8(2)
C10 C11 H11 119.4(18)
C12 C11 H11 118.8(19)
C2 C3 N1 60.55(13)
C2 C3 C4 108.9(2)
N1 C3 C4 110.25(18)
C2 C3 H3 125.0(17)
N1 C3 H3 119.2(17)
C4 C3 H3 119.1(18)
C3 C2 N1 60.63(14)
C3 C2 C1 109.0(2)
N1 C2 C1 112.29(18)
C3 C2 H2 123.0(17)
N1 C2 H2 118.2(17)
C1 C2 H2 119.8(18)
O5 C1 C14 62.0(3)
O5 C1 C2 113.1(3)
C14 C1 C2 104.9(2)
O5 C1 H1A 128(2)
C14 C1 H1A 121(2)
C2 C1 H1A 115(2)
O6 C4 C14 60.8(2)
O6 C4 C3 111.9(3)
C14 C4 C3 105.7(2)
O6 C4 H4 122(3)
C14 C4 H4 124(3)
C3 C4 H4 119(3)
C10 C13 H13A 109.5
C10 C13 H13B 109.5
H13A C13 H13B 109.5
C10 C13 H13C 109.5
H13A C13 H13C 109.5
H13B C13 H13C 109.5

loop_
_geom_bond_atom_site_label_1
_geom_bond_atom_site_label_2
_geom_bond_distance
O6 C4 1.426(4)
O6 C14 1.466(4)
O5 C1 1.338(6)
O5 C14 1.454(6)
C14 C4 1.469(4)
C14 C1 1.477(4)
C14 H14 0.91(3)
S1 O2 1.4283(17)
S1 O1 1.4349(16)
S1 N1 1.6647(16)
S1 C7 1.759(2)
C7 C12 1.379(3)
C7 C8 1.385(3)
N1 C2 1.488(3)
N1 C3 1.490(3)
C12 C11 1.379(3)
C12 H12 0.96(2)
C9 C8 1.379(3)
C9 C10 1.387(4)
C9 H9 0.93(3)
C10 C11 1.376(3)
C10 C13 1.509(3)
C8 H8 0.89(3)
C11 H11 0.88(3)
C3 C2 1.462(3)
C3 C4 1.490(3)
C3 H3 0.90(3)
C2 C1 1.502(3)
C2 H2 0.91(3)
C1 H1A 0.82(3)
C4 H4 0.81(3)
C13 H13A 0.9600
C13 H13B 0.9600
C13 H13C 0.9600

loop_
_geom_torsion_atom_site_label_1
_geom_torsion_atom_site_label_2
_geom_torsion_atom_site_label_3
_geom_torsion_atom_site_label_4
_geom_torsion
C1 O5 C14 O6 139.0(3)
C1 O5 C14 C4 98.1(3)
C4 O6 C14 O5 -136.5(3)
C4 O6 C14 C1 -100.2(3)
O2 S1 C7 C12 -160.71(16)
O1 S1 C7 C12 -29.71(18)
N1 S1 C7 C12 87.93(17)
O2 S1 C7 C8 20.9(2)
O1 S1 C7 C8 151.94(17)
N1 S1 C7 C8 -90.43(17)
O2 S1 N1 C2 143.37(16)
O1 S1 N1 C2 13.03(18)
C7 S1 N1 C2 -102.50(16)
O2 S1 N1 C3 77.24(16)
O1 S1 N1 C3 -53.10(16)
C7 S1 N1 C3 -168.63(15)
C8 C7 C12 C11 2.3(3)
S1 C7 C12 C11 -176.07(16)
C8 C9 C10 C11 1.4(4)
C8 C9 C10 C13 -177.4(2)
C10 C9 C8 C7 -0.1(3)
C12 C7 C8 C9 -1.7(3)
S1 C7 C8 C9 176.62(17)
C9 C10 C11 C12 -0.8(4)
C13 C10 C11 C12 178.0(2)
C7 C12 C11 C10 -1.0(3)
S1 N1 C3 C2 108.64(15)
C2 N1 C3 C4 100.8(2)
S1 N1 C3 C4 -150.52(18)
C4 C3 C2 N1 -103.1(2)
N1 C3 C2 C1 105.4(2)
C4 C3 C2 C1 2.3(3)
S1 N1 C2 C3 -103.19(16)
C3 N1 C2 C1 -100.0(2)
S1 N1 C2 C1 156.82(17)
C14 O5 C1 C2 -95.1(3)
O6 C14 C1 O5 -44.6(3)
C4 C14 C1 O5 -108.5(4)
O5 C14 C1 C2 108.6(4)
O6 C14 C1 C2 64.0(3)
C4 C14 C1 C2 0.1(3)
C3 C2 C1 O5 63.9(4)
N1 C2 C1 O5 129.1(3)
C3 C2 C1 C14 -1.5(3)
N1 C2 C1 C14 63.7(3)
C14 O6 C4 C3 96.3(2)
O5 C14 C4 O6 48.1(3)
C1 C14 C4 O6 107.9(3)
O5 C14 C4 C3 -58.5(4)
O6 C14 C4 C3 -106.7(3)
C1 C14 C4 C3 1.2(3)
C2 C3 C4 O6 -66.6(3)
N1 C3 C4 O6 -131.2(2)
C2 C3 C4 C14 -2.2(3)
N1 C3 C4 C14 -66.9(3)
